data_7009238
loop_
_publ_author_name
'Baggio, Ricardo'
'Garland, Maria T.'
'Moreno, Yanko'
'Pe\~na, Octavio'
'Perec, Mireille'
'Spodine, Evgenia'

_publ_section_title
;
 Synthesis, structure and magnetic properties of the
 2,2'-oxydiacetato-bridged Cu(II)--Ln(III) complexes
 [{Cu3Ln2(oda)6(H2O)6}&#x00B7;12H2O]n (Ln&#x2005;=&#x2005;Y, Gd, Eu,
 Nd, Pr)
;
_journal_issue 13
_journal_name_full 'Journal of the Chemical Society, Dalton Transactions'
_journal_page_first 2061
_journal_paper_doi 10.1039/a909544f
_journal_year 2000
_chemical_formula_sum 'C24 H60 Cu3 Nd2 O48'
_chemical_formula_weight 1595.82
_chemical_name_systematic
; 
 Neodimium Copper Oxydiacetate
;
_space_group_IT_number 192
_symmetry_cell_setting hexagonal
_symmetry_space_group_name_Hall '-P 6 2c'
_symmetry_space_group_name_H-M 'P 6/m c c'
_atom_sites_solution_hydrogens geom
_atom_sites_solution_primary direct
_atom_sites_solution_secondary difmap
_audit_creation_method SHELXL-97
_cell_angle_alpha 90.00
_cell_angle_beta 90.00
_cell_angle_gamma 120.00
_cell_formula_units_Z 2
_cell_length_a 15.0645(16)
_cell_length_b 15.0645(16)
_cell_length_c 14.751(3)
_cell_measurement_reflns_used 30
_cell_measurement_temperature 293(2)
_cell_measurement_theta_max 15
_cell_measurement_theta_min 7.5
_cell_volume 2899.1(7)
_computing_cell_refinement 'Siemens P3'
_computing_data_collection 'Siemens P3'
_computing_data_reduction 'Siemens XDISK'
_computing_molecular_graphics 'Siemens SHELXTL'
_computing_publication_material 'Siemens SHELXTL'
_computing_structure_refinement 'SHELXL-97 (Sheldrick, 1997)'
_computing_structure_solution 'SHELXS-97 (Sheldrick, 1990)'
_diffrn_ambient_temperature 293(2)
_diffrn_measured_fraction_theta_full 1.000
_diffrn_measured_fraction_theta_max 1.000
_diffrn_measurement_method '\w scans'
_diffrn_radiation_monochromator graphite
_diffrn_radiation_source 'fine-focus sealed tube'
_diffrn_radiation_type MoK\a
_diffrn_radiation_wavelength 0.71073
_diffrn_reflns_av_R_equivalents 0.0221
_diffrn_reflns_av_sigmaI/netI 0.0166
_diffrn_reflns_limit_h_max 0
_diffrn_reflns_limit_h_min -17
_diffrn_reflns_limit_k_max 17
_diffrn_reflns_limit_k_min 0
_diffrn_reflns_limit_l_max 17
_diffrn_reflns_limit_l_min 0
_diffrn_reflns_number 3353
_diffrn_reflns_theta_full 25.05
_diffrn_reflns_theta_max 25.05
_diffrn_reflns_theta_min 1.56
_diffrn_standards_decay_% <2
_diffrn_standards_interval_count 98
_diffrn_standards_number 2
_exptl_absorpt_coefficient_mu 2.954
_exptl_absorpt_correction_T_max 0.28
_exptl_absorpt_correction_T_min 0.36
_exptl_absorpt_correction_type psi-scan
_exptl_absorpt_process_details 'XEMP in SHELXTL/PC, Sheldrick, 1991'
_exptl_crystal_colour blue
_exptl_crystal_density_diffrn 1.828
_exptl_crystal_density_meas ?
_exptl_crystal_description polyhedra
_exptl_crystal_F_000 1590
_exptl_crystal_size_max 0.20
_exptl_crystal_size_mid 0.20
_exptl_crystal_size_min 0.14
_refine_diff_density_max 0.784
_refine_diff_density_min -0.489
_refine_diff_density_rms 0.236
_refine_ls_extinction_method none
_refine_ls_goodness_of_fit_ref 0.903
_refine_ls_hydrogen_treatment mixed
_refine_ls_matrix_type full
_refine_ls_number_parameters 80
_refine_ls_number_reflns 902
_refine_ls_number_restraints 0
_refine_ls_restrained_S_all 0.903
_refine_ls_R_factor_all 0.0403
_refine_ls_R_factor_gt 0.0301
_refine_ls_shift/su_max <0.001
_refine_ls_shift/su_mean <0.001
_refine_ls_structure_factor_coef Fsqd
_refine_ls_weighting_details 'w=1/[\s^2^(Fo^2^)+(0.0773P)^2^+19.0529P] where P=(Fo^2^+2Fc^2^)/3'
_refine_ls_weighting_scheme calc
_refine_ls_wR_factor_gt 0.1048
_refine_ls_wR_factor_ref 0.1141
_reflns_number_gt 722
_reflns_number_total 902
_reflns_threshold_expression >2sigma(I)
_cod_data_source_file a909544f.txt
_cod_data_source_block NdCuODA
_cod_depositor_comments
;
The following automatic conversions were performed:
'_symmetry_cell_setting' value 'Hexagonal' changed to 'hexagonal'
according to '/home/saulius/struct/CIF-dictionaries/cif_core.dic'
dictionary named 'cif_core.dic' version 2.4.1 from 2010-06-29.

Automatic conversion script
Id: cif_fix_enum 1527 2010-12-29 10:47:43Z saulius 

The following automatic conversions were performed:

'_exptl_crystal_density_meas' value 'not_measured' was changed to '?'
- the value is perceived as not measured.

Automatic conversion script
Id: cif_fix_values 3008 2015-01-20 13:52:24Z robertas 

The following automatic conversions were performed:

'_refine_ls_weighting_scheme' value 'calc
w=1/[\s^2^(Fo^2^)+(0.0773P)^2^+19.0529P] where P=(Fo^2^+2Fc^2^)/3'
was changed to 'calc'. New tag '_refine_ls_weighting_details' was
created. The value of the new tag was set to
'w=1/[\s^2^(Fo^2^)+(0.0773P)^2^+19.0529P] where P=(Fo^2^+2Fc^2^)/3'.

Automatic conversion script
Id: cif_fix_values 3143 2015-03-26 13:38:13Z robertas 
;
_cod_original_cell_volume 2899.2(7)
_cod_original_sg_symbol_H-M P6/mcc
_cod_database_code 7009238

loop_
_symmetry_equiv_pos_as_xyz
'x, y, z'
'-y, x-y, z'
'-x+y, -x, z'
'-x, -y, z'
'y, -x+y, z'
'x-y, x, z'
'-y, -x, z+1/2'
'-x+y, y, z+1/2'
'x, x-y, z+1/2'
'y, x, z+1/2'
'x-y, -y, z+1/2'
'-x, -x+y, z+1/2'
'-x, -y, -z'
'y, -x+y, -z'
'x-y, x, -z'
'x, y, -z'
'-y, x-y, -z'
'-x+y, -x, -z'
'y, x, -z-1/2'
'x-y, -y, -z-1/2'
'-x, -x+y, -z-1/2'
'-y, -x, -z-1/2'
'-x+y, y, -z-1/2'
'x, x-y, -z-1/2'

loop_
_atom_site_label
_atom_site_type_symbol
_atom_site_fract_x
_atom_site_fract_y
_atom_site_fract_z
_atom_site_U_iso_or_equiv
_atom_site_adp_type
_atom_site_occupancy
_atom_site_calc_flag
_atom_site_refinement_flags
_atom_site_disorder_assembly
_atom_site_disorder_group
Nd Nd 0.6667 0.3333 0.2500 0.0201(3) Uani 1 d S . .
Cu Cu 1.0000 0.5000 0.5000 0.0236(3) Uani 1 d S . .
O1 O 0.8075(3) 0.4219(3) 0.3589(3) 0.0322(9) Uani 1 d . . .
O2 O 0.9510(3) 0.5581(3) 0.4076(3) 0.0407(10) Uani 1 d . . .
O3 O 0.76374(19) 0.5275(4) 0.2500 0.0296(12) Uani 1 d S . .
C1 C 0.8722(4) 0.5158(4) 0.3601(4) 0.0291(12) Uani 1 d . . .
C2 C 0.8540(5) 0.5859(4) 0.3004(5) 0.0486(18) Uani 1 d . . .
H2A H 0.8474 0.6356 0.3373 0.058 Uiso 1 calc R . .
H2B H 0.9117 0.6227 0.2597 0.058 Uiso 1 calc R . .
O1W O 0.4765(5) 0.3207(6) 0.0000 0.0470(17) Uani 1 d S . .
H1W H 0.519(6) 0.341(6) 0.048(4) 0.07(2) Uiso 1 d . . .
O2WA O 0.276(4) 0.164(4) 0.0000 0.12(2) Uiso 0.30 d SP . .
O2WB O 0.203(7) 0.225(7) 0.0000 0.12(3) Uiso 0.16 d SP . .
O2WC O 0.846(8) 0.858(7) 0.283(6) 0.13(3) Uiso 0.10 d P . .
O2WD O 0.845(6) 0.891(7) 0.387(5) 0.13(3) Uiso 0.12 d P . .
O2WE O 0.253(2) 0.208(2) -0.032(2) 0.12(1) Uiso 0.27 d P . .
O2WF O 0.829(5) 0.972(5) 0.330(4) 0.12(2) Uiso 0.16 d P . .

loop_
_atom_site_aniso_label
_atom_site_aniso_U_11
_atom_site_aniso_U_22
_atom_site_aniso_U_33
_atom_site_aniso_U_23
_atom_site_aniso_U_13
_atom_site_aniso_U_12
Nd 0.0210(3) 0.0210(3) 0.0184(4) 0.000 0.000 0.01048(15)
Cu 0.0209(6) 0.0356(8) 0.0175(6) 0.000 0.000 0.0164(6)
O1 0.032(2) 0.030(2) 0.0324(19) 0.0034(17) -0.0097(18) 0.0129(16)
O2 0.033(2) 0.037(2) 0.045(2) 0.004(2) -0.021(2) 0.0118(19)
O3 0.0273(19) 0.026(3) 0.035(3) 0.000 -0.014(2) 0.0130(13)
C1 0.026(3) 0.034(3) 0.027(3) 0.002(3) -0.004(2) 0.014(2)
C2 0.041(4) 0.028(3) 0.063(5) 0.003(3) -0.033(3) 0.007(3)
O1W 0.045(4) 0.065(5) 0.032(3) 0.000 0.000 0.029(4)

loop_
_atom_type_symbol
_atom_type_description
_atom_type_scat_dispersion_real
_atom_type_scat_dispersion_imag
_atom_type_scat_source
C C 0.0033 0.0016 'International Tables Vol C Tables 4.2.6.8 and 6.1.1.4'
H H 0.0000 0.0000 'International Tables Vol C Tables 4.2.6.8 and 6.1.1.4'
O O 0.0106 0.0060 'International Tables Vol C Tables 4.2.6.8 and 6.1.1.4'
Cu Cu 0.3201 1.2651 'International Tables Vol C Tables 4.2.6.8 and 6.1.1.4'
Nd Nd -0.1943 3.0179 'International Tables Vol C Tables 4.2.6.8 and 6.1.1.4'

loop_
_geom_angle_atom_site_label_1
_geom_angle_atom_site_label_2
_geom_angle_atom_site_label_3
_geom_angle
_geom_angle_site_symmetry_1
_geom_angle_site_symmetry_3
_geom_angle_publ_flag
O1 Nd O1 123.87(16) 24_556 3_665 ?
O1 Nd O1 81.83(14) 24_556 22_666 ?
O1 Nd O1 83.17(18) 3_665 22_666 ?
O1 Nd O1 83.17(18) 24_556 . ?
O1 Nd O1 81.83(14) 3_665 . ?
O1 Nd O1 147.78(17) 22_666 . ?
O1 Nd O1 81.83(13) 24_556 23_656 ?
O1 Nd O1 147.78(17) 3_665 23_656 ?
O1 Nd O1 81.83(13) 22_666 23_656 ?
O1 Nd O1 123.87(16) . 23_656 ?
O1 Nd O1 147.78(17) 24_556 2_655 ?
O1 Nd O1 81.83(13) 3_665 2_655 ?
O1 Nd O1 123.87(16) 22_666 2_655 ?
O1 Nd O1 81.83(13) . 2_655 ?
O1 Nd O1 83.17(18) 23_656 2_655 ?
O1 Nd O3 61.93(8) 24_556 3_665 ?
O1 Nd O3 61.93(8) 3_665 3_665 ?
O1 Nd O3 73.89(9) 22_666 3_665 ?
O1 Nd O3 73.89(9) . 3_665 ?
O1 Nd O3 138.42(9) 23_656 3_665 ?
O1 Nd O3 138.42(9) 2_655 3_665 ?
O1 Nd O3 138.42(9) 24_556 2_655 ?
O1 Nd O3 73.89(9) 3_665 2_655 ?
O1 Nd O3 61.93(8) 22_666 2_655 ?
O1 Nd O3 138.42(9) . 2_655 ?
O1 Nd O3 73.89(9) 23_656 2_655 ?
O1 Nd O3 61.93(8) 2_655 2_655 ?
O3 Nd O3 120.0 3_665 2_655 ?
O1 Nd O3 73.89(9) 24_556 . ?
O1 Nd O3 138.42(9) 3_665 . ?
O1 Nd O3 138.42(9) 22_666 . ?
O1 Nd O3 61.93(8) . . ?
O1 Nd O3 61.93(8) 23_656 . ?
O1 Nd O3 73.89(9) 2_655 . ?
O3 Nd O3 120.0 3_665 . ?
O3 Nd O3 120.0 2_655 . ?
O2 Cu O2 91.5(3) 4_765 . ?
O2 Cu O2 88.5(3) 4_765 13_766 ?
O2 Cu O2 180.000(1) . 13_766 ?
O2 Cu O2 180.0 4_765 16_556 ?
O2 Cu O2 88.5(3) . 16_556 ?
O2 Cu O2 91.5(3) 13_766 16_556 ?
O2 Cu O1W 96.96(16) 4_765 20_666 ?
O2 Cu O1W 83.04(16) . 20_666 ?
O2 Cu O1W 96.96(16) 13_766 20_666 ?
O2 Cu O1W 83.04(16) 16_556 20_666 ?
O2 Cu O1W 83.04(16) 4_765 8_655 ?
O2 Cu O1W 96.96(16) . 8_655 ?
O2 Cu O1W 83.04(16) 13_766 8_655 ?
O2 Cu O1W 96.96(16) 16_556 8_655 ?
O1W Cu O1W 180.0 20_666 8_655 ?
C1 O1 Nd 126.5(3) . . ?
C1 O2 Cu 129.8(4) . . ?
C2 O3 C2 114.5(6) . 23_656 ?
C2 O3 Nd 122.8(3) . . ?
C2 O3 Nd 122.8(3) 23_656 . ?
O2 C1 O1 126.1(5) . . ?
O2 C1 C2 115.6(5) . . ?
O1 C1 C2 118.2(5) . . ?
O3 C2 C1 109.2(5) . . ?

loop_
_geom_bond_atom_site_label_1
_geom_bond_atom_site_label_2
_geom_bond_distance
_geom_bond_site_symmetry_2
_geom_bond_publ_flag
Nd O1 2.456(4) 24_556 ?
Nd O1 2.456(4) 3_665 ?
Nd O1 2.456(4) 22_666 ?
Nd O1 2.456(4) . ?
Nd O1 2.456(4) 23_656 ?
Nd O1 2.456(4) 2_655 ?
Nd O3 2.533(5) 3_665 ?
Nd O3 2.533(5) 2_655 ?
Nd O3 2.533(5) . ?
Cu O2 1.954(4) 4_765 ?
Cu O2 1.954(4) . ?
Cu O2 1.954(4) 13_766 ?
Cu O2 1.954(4) 16_556 ?
Cu O1W 2.542(8) 20_666 ?
Cu O1W 2.542(7) 8_655 ?
O1 C1 1.254(6) . ?
O2 C1 1.245(7) . ?
O3 C2 1.407(6) . ?
O3 C2 1.407(6) 23_656 ?
C1 C2 1.501(8) . ?
O1W Cu 2.542(7) 8_654 ?

loop_
_geom_torsion_atom_site_label_1
_geom_torsion_atom_site_label_2
_geom_torsion_atom_site_label_3
_geom_torsion_atom_site_label_4
_geom_torsion
_geom_torsion_site_symmetry_1
_geom_torsion_site_symmetry_2
_geom_torsion_site_symmetry_3
_geom_torsion_site_symmetry_4
_geom_torsion_publ_flag
O1 Nd O1 C1 64.7(4) 24_556 . . . ?
O1 Nd O1 C1 -169.6(4) 3_665 . . . ?
O1 Nd O1 C1 127.4(5) 22_666 . . . ?
O1 Nd O1 C1 -10.7(4) 23_656 . . . ?
O1 Nd O1 C1 -86.7(5) 2_655 . . . ?
O3 Nd O1 C1 127.4(5) 3_665 . . . ?
O3 Nd O1 C1 -115.3(4) 2_655 . . . ?
O3 Nd O1 C1 -10.7(4) . . . . ?
O2 Cu O2 C1 77.9(5) 4_765 . . . ?
O2 Cu O2 C1 -87(100) 13_766 . . . ?
O2 Cu O2 C1 -102.1(5) 16_556 . . . ?
O1W Cu O2 C1 174.7(5) 20_666 . . . ?
O1W Cu O2 C1 -5.3(5) 8_655 . . . ?
O1 Nd O3 C2 -81.9(4) 24_556 . . . ?
O1 Nd O3 C2 41.4(4) 3_665 . . . ?
O1 Nd O3 C2 -138.6(4) 22_666 . . . ?
O1 Nd O3 C2 8.9(4) . . . . ?
O1 Nd O3 C2 -171.1(4) 23_656 . . . ?
O1 Nd O3 C2 98.1(4) 2_655 . . . ?
O3 Nd O3 C2 -39.0(4) 3_665 . . . ?
O3 Nd O3 C2 141.0(4) 2_655 . . . ?
O1 Nd O3 C2 98.1(4) 24_556 . . 23_656 ?
O1 Nd O3 C2 -138.6(4) 3_665 . . 23_656 ?
O1 Nd O3 C2 41.4(4) 22_666 . . 23_656 ?
O1 Nd O3 C2 -171.1(4) . . . 23_656 ?
O1 Nd O3 C2 8.9(4) 23_656 . . 23_656 ?
O1 Nd O3 C2 -81.9(4) 2_655 . . 23_656 ?
O3 Nd O3 C2 141.0(4) 3_665 . . 23_656 ?
O3 Nd O3 C2 -39.0(4) 2_655 . . 23_656 ?
Cu O2 C1 O1 -3.7(9) . . . . ?
Cu O2 C1 C2 175.3(4) . . . . ?
Nd O1 C1 O2 -169.9(4) . . . . ?
Nd O1 C1 C2 11.2(8) . . . . ?
C2 O3 C2 C1 172.7(7) 23_656 . . . ?
Nd O3 C2 C1 -7.3(7) . . . . ?
O2 C1 C2 O3 179.0(5) . . . . ?
O1 C1 C2 O3 -2.0(8) . . . . ?
